data_1530480
loop_
_publ_author_name
'Negas, T.'
'Roth, R.S.'

_publ_section_title
;
 Phase equilibria and structural relations in the system Ba Mn O3-X
;
_journal_name_full 'Journal of Solid State Chemistry'
_journal_page_first 323
_journal_page_last 339
_journal_volume 3
_journal_year 1971
_chemical_formula_sum 'Ba Mn O2.81'
_space_group_IT_number 194
_symmetry_space_group_name_Hall '-P 6c 2c'
_symmetry_space_group_name_H-M 'P 63/m m c'
_cell_angle_alpha 90
_cell_angle_beta 90
_cell_angle_gamma 120
_cell_formula_units_Z 10
_cell_length_a 5.68
_cell_length_b 5.68
_cell_length_c 23.37299
_cell_volume 653.043
_citation_journal_id_ASTM JSSCBI
_cod_data_source_file Negas_JSSCBI_1971_15.cif
_cod_data_source_block Ba1Mn1O2.81
_cod_original_cell_volume 653.0427
_cod_original_formula_sum 'Ba1 Mn1 O2.81'
_cod_database_code 1530480

loop_
_symmetry_equiv_pos_as_xyz
x,y,z
x-y,x,z+1/2
-y,x-y,z
-x,-y,z+1/2
-x+y,-x,z
y,-x+y,z+1/2
-y,-x,-z+1/2
x-y,-y,-z
x,x-y,-z+1/2
y,x,-z
-x+y,y,-z+1/2
-x,-x+y,-z
-x,-y,-z
-x+y,-x,-z-1/2
y,-x+y,-z
x,y,-z-1/2
x-y,x,-z
-y,x-y,-z-1/2
y,x,z-1/2
-x+y,y,z
-x,-x+y,z-1/2
-y,-x,z
x-y,-y,z-1/2
x,x-y,z

loop_
_atom_site_label
_atom_site_type_symbol
_atom_site_fract_x
_atom_site_fract_y
_atom_site_fract_z
_atom_site_occupancy
_atom_site_U_iso_or_equiv
O3 O-2 0.83334 0.66667 0.15 0.937 0.0
O2 O-2 0.16667 0.33334 0.05 0.937 0.0
Ba1 Ba+2 0 0 0.25 1 0.0
Mn3 Mn+3 0.3333 0.6667 0.7 1 0.0
O1 O-2 0.5 0.5 0.25 0.937 0.0
Mn2 Mn+3 0 0 0.1 1 0.0
Ba3 Ba+2 0.3333 0.6667 0.55 1 0.0
Ba2 Ba+2 0.3333 0.6667 0.15 1 0.0
Mn1 Mn+3 0 0 0 1 0.0
